data_7100283
loop_
_publ_author_name
'Mitsuo Kira'
'Takashi Abe'
'Takeaki Iwamoto'
'Chizuko Kabuto'

_publ_section_title
;
A Missing Group-14 Element Trimetallaallene.
2-Germadisilaallene
;
_journal_name_full 'Chemical Communications'
_journal_paper_doi 10.1039/b509878e
_journal_year 2005
_chemical_formula_moiety 'C32 H80 Ge Si10'
_chemical_formula_sum 'C32 H80 Ge Si10'
_chemical_formula_weight 818.45
_space_group_IT_number 2
_symmetry_cell_setting triclinic
_symmetry_Int_Tables_number 2
_symmetry_space_group_name_Hall '-P 1'
_symmetry_space_group_name_H-M 'P -1'
_cell_angle_alpha 73.548(8)
_cell_angle_beta 87.246(10)
_cell_angle_gamma 72.204(8)
_cell_formula_units_Z 2
_cell_length_a 11.783(3)
_cell_length_b 12.317(2)
_cell_length_c 18.638(4)
_cell_measurement_temperature 223(2)
_cell_volume 2467.8(9)
_diffrn_ambient_temperature 223(2)
_exptl_crystal_density_diffrn 1.101
_cod_database_code 7100283

loop_
_symmetry_equiv_pos_as_xyz
'x, y, z'
'-x, -y, -z'

loop_
_atom_site_label
_atom_site_type_symbol
_atom_site_fract_x
_atom_site_fract_y
_atom_site_fract_z
_atom_site_U_iso_or_equiv
_atom_site_adp_type
_atom_site_occupancy
_atom_site_symmetry_multiplicity
_atom_site_calc_flag
_atom_site_refinement_flags
_atom_site_disorder_assembly
_atom_site_disorder_group
Ge1A Ge 0.85216(8) 0.79657(10) 0.75344(5) 0.0490(3) Uani 0.6123(18) 1 d PU . .
Ge1B Ge 0.7710(3) 0.8463(3) 0.71158(18) 0.0501(9) Uani 0.1703(16) 1 d PU . .
Ge1C Ge 0.7280(10) 0.7659(11) 0.7331(6) 0.0477(14) Uani 0.0492(13) 1 d PU . .
Ge1D Ge 0.8177(3) 0.7178(3) 0.77685(18) 0.0529(10) Uani 0.1682(16) 1 d PU . .
Si1 Si 0.88185(12) 0.68954(12) 0.67192(7) 0.0423(3) Uani 1 1 d U . .
Si2 Si 0.69487(12) 0.87297(13) 0.81478(7) 0.0450(3) Uani 1 1 d U . .
Si3 Si 1.05664(14) 0.42892(13) 0.74036(9) 0.0539(4) Uani 1 1 d . . .
Si4 Si 1.15598(14) 0.64652(14) 0.69906(9) 0.0573(4) Uani 1 1 d . . .
Si5 Si 0.67958(12) 0.67794(14) 0.57592(8) 0.0514(4) Uani 1 1 d . . .
Si6 Si 0.82691(12) 0.85250(13) 0.50058(8) 0.0480(4) Uani 1 1 d . . .
Si7 Si 0.83050(17) 1.01503(18) 0.88429(11) 0.0761(5) Uani 1 1 d . . .
Si8 Si 0.65083(14) 1.14312(14) 0.74598(9) 0.0565(4) Uani 1 1 d . . .
Si9 Si 0.66688(15) 0.66200(14) 0.94977(9) 0.0603(4) Uani 1 1 d . . .
Si10 Si 0.44058(14) 0.83281(15) 0.85020(9) 0.0608(4) Uani 1 1 d . . .
C1 C 1.0380(4) 0.5838(4) 0.6752(2) 0.0401(10) Uani 1 1 d . . .
C2 C 1.0504(4) 0.5791(4) 0.5913(3) 0.0470(12) Uani 1 1 d . . .
H1 H 1.0860 0.6398 0.5629 0.056 Uiso 1 1 calc R . .
H2 H 1.1037 0.5012 0.5898 0.056 Uiso 1 1 calc R . .
C3 C 0.9290(4) 0.6005(4) 0.5550(3) 0.0430(11) Uani 1 1 d . . .
H3 H 0.9053 0.5280 0.5728 0.052 Uiso 1 1 calc R . .
H4 H 0.9359 0.6176 0.5006 0.052 Uiso 1 1 calc R . .
C4 C 0.8298(4) 0.7064(4) 0.5733(2) 0.0392(10) Uani 1 1 d . . .
C5 C 0.6931(4) 1.0150(4) 0.8355(3) 0.0458(12) Uani 1 1 d . . .
C6 C 0.5843(5) 1.0301(5) 0.8883(3) 0.0631(16) Uani 1 1 d . . .
H5 H 0.5931 1.0773 0.9209 0.076 Uiso 1 1 calc R . .
H6 H 0.5102 1.0730 0.8578 0.076 Uiso 1 1 calc R . .
C7 C 0.5767(6) 0.9099(5) 0.9363(3) 0.0645(16) Uani 1 1 d . . .
H7 H 0.4990 0.9207 0.9594 0.077 Uiso 1 1 calc R . .
H8 H 0.6386 0.8773 0.9766 0.077 Uiso 1 1 calc R . .
C8 C 0.5928(4) 0.8193(4) 0.8891(2) 0.0444(11) Uani 1 1 d . . .
C9 C 1.2164(6) 0.3377(6) 0.7585(5) 0.102(3) Uani 1 1 d . . .
H9 H 1.2216 0.2576 0.7883 0.153 Uiso 1 1 calc R . .
H10 H 1.2570 0.3729 0.7854 0.153 Uiso 1 1 calc R . .
H11 H 1.2539 0.3351 0.7113 0.153 Uiso 1 1 calc R . .
C10 C 0.9866(7) 0.4303(6) 0.8317(3) 0.091(2) Uani 1 1 d . . .
H12 H 0.9006 0.4621 0.8239 0.137 Uiso 1 1 calc R . .
H13 H 1.0152 0.4797 0.8542 0.137 Uiso 1 1 calc R . .
H14 H 1.0076 0.3499 0.8648 0.137 Uiso 1 1 calc R . .
C11 C 0.9907(5) 0.3397(5) 0.6985(3) 0.0713(17) Uani 1 1 d . . .
H15 H 1.0086 0.2595 0.7316 0.107 Uiso 1 1 calc R . .
H16 H 1.0244 0.3374 0.6503 0.107 Uiso 1 1 calc R . .
H17 H 0.9049 0.3760 0.6921 0.107 Uiso 1 1 calc R . .
C12 C 1.3031(5) 0.5781(6) 0.6612(5) 0.097(2) Uani 1 1 d . . .
H18 H 1.2972 0.6038 0.6069 0.146 Uiso 1 1 calc R . .
H19 H 1.3234 0.4922 0.6785 0.146 Uiso 1 1 calc R . .
H20 H 1.3647 0.6031 0.6786 0.146 Uiso 1 1 calc R . .
C13 C 1.1239(5) 0.8090(5) 0.6563(3) 0.0663(16) Uani 1 1 d . . .
H21 H 1.1257 0.8260 0.6023 0.100 Uiso 1 1 calc R . .
H22 H 1.1838 0.8356 0.6742 0.100 Uiso 1 1 calc R . .
H23 H 1.0457 0.8503 0.6702 0.100 Uiso 1 1 calc R . .
C14 C 1.1731(7) 0.6202(6) 0.8024(3) 0.094(2) Uani 1 1 d . . .
H24 H 1.2281 0.6594 0.8123 0.141 Uiso 1 1 calc R . .
H25 H 1.2040 0.5356 0.8265 0.141 Uiso 1 1 calc R . .
H26 H 1.0961 0.6521 0.8219 0.141 Uiso 1 1 calc R . .
C15 C 0.6605(6) 0.6187(7) 0.4963(4) 0.086(2) Uani 1 1 d . . .
H27 H 0.5812 0.6104 0.4964 0.129 Uiso 1 1 calc R . .
H28 H 0.7196 0.5418 0.5022 0.129 Uiso 1 1 calc R . .
H29 H 0.6707 0.6734 0.4493 0.129 Uiso 1 1 calc R . .
C16 C 0.6678(5) 0.5598(5) 0.6619(3) 0.0683(16) Uani 1 1 d . . .
H30 H 0.6861 0.5798 0.7058 0.103 Uiso 1 1 calc R . .
H31 H 0.7238 0.4842 0.6604 0.103 Uiso 1 1 calc R . .
H32 H 0.5873 0.5541 0.6641 0.103 Uiso 1 1 calc R . .
C17 C 0.5538(5) 0.8139(6) 0.5730(4) 0.0767(19) Uani 1 1 d . . .
H33 H 0.4799 0.7936 0.5813 0.115 Uiso 1 1 calc R . .
H34 H 0.5485 0.8714 0.5244 0.115 Uiso 1 1 calc R . .
H35 H 0.5671 0.8477 0.6117 0.115 Uiso 1 1 calc R . .
C18 C 0.7617(6) 0.9844(5) 0.5360(3) 0.0701(17) Uani 1 1 d . . .
H36 H 0.8145 0.9825 0.5750 0.105 Uiso 1 1 calc R . .
H37 H 0.6846 0.9831 0.5562 0.105 Uiso 1 1 calc R . .
H38 H 0.7521 1.0563 0.4952 0.105 Uiso 1 1 calc R . .
C19 C 0.9793(5) 0.8539(5) 0.4664(3) 0.0650(15) Uani 1 1 d . . .
H39 H 0.9725 0.9263 0.4265 0.097 Uiso 1 1 calc R . .
H40 H 1.0149 0.7857 0.4477 0.097 Uiso 1 1 calc R . .
H41 H 1.0292 0.8506 0.5074 0.097 Uiso 1 1 calc R . .
C20 C 0.7406(6) 0.8750(6) 0.4126(3) 0.0776(19) Uani 1 1 d . . .
H42 H 0.6581 0.8809 0.4240 0.116 Uiso 1 1 calc R . .
H43 H 0.7749 0.8081 0.3924 0.116 Uiso 1 1 calc R . .
H44 H 0.7442 0.9475 0.3761 0.116 Uiso 1 1 calc R . .
C21 C 0.9731(6) 0.9536(9) 0.8420(6) 0.144(4) Uani 1 1 d . . .
H45 H 0.9676 0.9927 0.7887 0.216 Uiso 1 1 calc R . .
H46 H 0.9883 0.8689 0.8502 0.216 Uiso 1 1 calc R . .
H47 H 1.0377 0.9669 0.8652 0.216 Uiso 1 1 calc R . .
C22 C 0.8250(7) 1.1671(6) 0.8847(4) 0.093(2) Uani 1 1 d . . .
H48 H 0.8929 1.1628 0.9141 0.140 Uiso 1 1 calc R . .
H49 H 0.7518 1.2031 0.9065 0.140 Uiso 1 1 calc R . .
H50 H 0.8276 1.2150 0.8338 0.140 Uiso 1 1 calc R . .
C23 C 0.8406(10) 0.9336(9) 0.9863(4) 0.156(5) Uani 1 1 d . . .
H51 H 0.8886 0.9621 1.0131 0.234 Uiso 1 1 calc R . .
H52 H 0.8773 0.8491 0.9930 0.234 Uiso 1 1 calc R . .
H53 H 0.7612 0.9472 1.0058 0.234 Uiso 1 1 calc R . .
C24 C 0.7819(6) 1.1564(7) 0.6877(3) 0.084(2) Uani 1 1 d . . .
H54 H 0.7557 1.2212 0.6422 0.126 Uiso 1 1 calc R . .
H55 H 0.8188 1.0828 0.6749 0.126 Uiso 1 1 calc R . .
H56 H 0.8393 1.1723 0.7157 0.126 Uiso 1 1 calc R . .
C25 C 0.5404(5) 1.1269(6) 0.6839(3) 0.0753(18) Uani 1 1 d . . .
H57 H 0.4647 1.1345 0.7080 0.113 Uiso 1 1 calc R . .
H58 H 0.5697 1.0495 0.6749 0.113 Uiso 1 1 calc R . .
H59 H 0.5296 1.1884 0.6366 0.113 Uiso 1 1 calc R . .
C26 C 0.5758(6) 1.2870(6) 0.7679(4) 0.090(2) Uani 1 1 d . . .
H60 H 0.6344 1.3118 0.7886 0.136 Uiso 1 1 calc R . .
H61 H 0.5152 1.2765 0.8040 0.136 Uiso 1 1 calc R . .
H62 H 0.5389 1.3472 0.7224 0.136 Uiso 1 1 calc R . .
C27 C 0.6560(6) 0.5485(5) 0.9035(4) 0.088(2) Uani 1 1 d . . .
H63 H 0.7041 0.4702 0.9323 0.132 Uiso 1 1 calc R . .
H64 H 0.6848 0.5667 0.8532 0.132 Uiso 1 1 calc R . .
H65 H 0.5735 0.5499 0.9012 0.132 Uiso 1 1 calc R . .
C28 C 0.8293(5) 0.6308(6) 0.9723(3) 0.084(2) Uani 1 1 d . . .
H66 H 0.8379 0.6806 1.0025 0.125 Uiso 1 1 calc R . .
H67 H 0.8707 0.6479 0.9262 0.125 Uiso 1 1 calc R . .
H68 H 0.8633 0.5479 0.9999 0.125 Uiso 1 1 calc R . .
C29 C 0.5963(7) 0.6379(6) 1.0432(3) 0.092(2) Uani 1 1 d . . .
H69 H 0.6316 0.5564 1.0730 0.139 Uiso 1 1 calc R . .
H70 H 0.5113 0.6535 1.0358 0.139 Uiso 1 1 calc R . .
H71 H 0.6097 0.6915 1.0689 0.139 Uiso 1 1 calc R . .
C30 C 0.3538(5) 0.7546(6) 0.9216(3) 0.0735(17) Uani 1 1 d . . .
H72 H 0.3496 0.7813 0.9662 0.110 Uiso 1 1 calc R . .
H73 H 0.3930 0.6695 0.9344 0.110 Uiso 1 1 calc R . .
H74 H 0.2738 0.7722 0.9014 0.110 Uiso 1 1 calc R . .
C31 C 0.3395(6) 0.9891(6) 0.8208(5) 0.128(4) Uani 1 1 d . . .
H75 H 0.2624 0.9899 0.8042 0.192 Uiso 1 1 calc R . .
H76 H 0.3740 1.0361 0.7800 0.192 Uiso 1 1 calc R . .
H77 H 0.3297 1.0225 0.8628 0.192 Uiso 1 1 calc R . .
C32 C 0.4532(6) 0.7747(9) 0.7676(4) 0.119(3) Uani 1 1 d . . .
H78 H 0.4987 0.6910 0.7819 0.178 Uiso 1 1 calc R . .
H79 H 0.4935 0.8182 0.7286 0.178 Uiso 1 1 calc R . .
H80 H 0.3742 0.7845 0.7490 0.178 Uiso 1 1 calc R . .

loop_
_atom_site_aniso_label
_atom_site_aniso_U_11
_atom_site_aniso_U_22
_atom_site_aniso_U_33
_atom_site_aniso_U_23
_atom_site_aniso_U_13
_atom_site_aniso_U_12
Ge1A 0.0401(5) 0.0620(7) 0.0553(6) -0.0338(5) 0.0058(4) -0.0149(5)
Ge1B 0.0585(18) 0.0445(16) 0.0454(16) -0.0193(13) 0.0071(13) -0.0076(13)
Ge1C 0.049(3) 0.055(3) 0.044(3) -0.023(2) 0.006(2) -0.015(2)
Ge1D 0.0564(18) 0.0514(17) 0.0443(16) -0.0152(13) 0.0067(13) -0.0063(14)
Si1 0.0410(7) 0.0429(8) 0.0431(7) -0.0171(6) -0.0011(6) -0.0080(6)
Si2 0.0426(8) 0.0498(8) 0.0458(8) -0.0204(6) 0.0062(6) -0.0130(6)
Si3 0.0544(9) 0.0380(8) 0.0652(9) -0.0096(7) -0.0141(7) -0.0102(7)
Si4 0.0481(9) 0.0510(9) 0.0751(10) -0.0161(8) -0.0176(7) -0.0171(7)
Si5 0.0363(7) 0.0577(9) 0.0627(9) -0.0193(7) -0.0048(6) -0.0146(7)
Si6 0.0443(8) 0.0500(8) 0.0457(8) -0.0087(6) -0.0044(6) -0.0121(7)
Si7 0.0709(12) 0.0808(13) 0.0874(13) -0.0327(10) -0.0198(10) -0.0268(10)
Si8 0.0497(9) 0.0531(9) 0.0667(10) -0.0118(7) 0.0069(7) -0.0209(7)
Si9 0.0642(10) 0.0526(9) 0.0564(9) -0.0047(7) -0.0050(7) -0.0157(8)
Si10 0.0435(8) 0.0706(11) 0.0626(10) -0.0078(8) 0.0050(7) -0.0200(8)
C1 0.038(2) 0.038(3) 0.047(3) -0.019(2) -0.004(2) -0.008(2)
C2 0.037(3) 0.047(3) 0.056(3) -0.020(2) -0.001(2) -0.006(2)
C3 0.046(3) 0.045(3) 0.044(3) -0.023(2) 0.001(2) -0.013(2)
C4 0.035(2) 0.041(3) 0.044(3) -0.019(2) -0.0002(19) -0.008(2)
C5 0.044(3) 0.051(3) 0.050(3) -0.021(2) 0.006(2) -0.020(2)
C6 0.077(4) 0.059(4) 0.064(3) -0.031(3) 0.031(3) -0.028(3)
C7 0.088(4) 0.062(4) 0.058(3) -0.032(3) 0.028(3) -0.034(3)
C8 0.055(3) 0.046(3) 0.036(2) -0.014(2) 0.006(2) -0.020(2)
C9 0.075(5) 0.050(4) 0.162(7) -0.012(4) -0.045(5) -0.001(3)
C10 0.146(7) 0.064(4) 0.053(4) 0.005(3) -0.009(4) -0.034(4)
C11 0.075(4) 0.047(3) 0.096(5) -0.016(3) -0.012(3) -0.025(3)
C12 0.042(3) 0.091(5) 0.168(7) -0.051(5) -0.008(4) -0.018(3)
C13 0.071(4) 0.065(4) 0.074(4) -0.015(3) -0.008(3) -0.040(3)
C14 0.124(6) 0.076(5) 0.087(5) -0.007(4) -0.057(4) -0.043(4)
C15 0.067(4) 0.115(6) 0.097(5) -0.045(4) -0.011(4) -0.042(4)
C16 0.054(3) 0.055(4) 0.098(5) -0.013(3) 0.000(3) -0.027(3)
C17 0.039(3) 0.079(4) 0.092(4) -0.009(4) 0.004(3) -0.003(3)
C18 0.075(4) 0.048(3) 0.076(4) -0.008(3) 0.006(3) -0.012(3)
C19 0.061(4) 0.066(4) 0.066(4) -0.008(3) 0.005(3) -0.027(3)
C20 0.076(4) 0.100(5) 0.051(3) -0.006(3) -0.016(3) -0.031(4)
C21 0.044(4) 0.166(9) 0.250(11) -0.126(9) -0.032(5) -0.003(5)
C22 0.100(6) 0.101(6) 0.110(5) -0.047(5) 0.000(4) -0.059(5)
C23 0.230(12) 0.147(8) 0.108(6) 0.017(6) -0.097(7) -0.112(8)
C24 0.085(5) 0.115(6) 0.073(4) -0.029(4) 0.027(4) -0.062(4)
C25 0.057(4) 0.082(5) 0.073(4) 0.004(3) -0.016(3) -0.022(3)
C26 0.093(5) 0.059(4) 0.114(6) -0.021(4) 0.007(4) -0.021(4)
C27 0.093(5) 0.051(4) 0.121(6) -0.024(4) -0.005(4) -0.022(4)
C28 0.073(4) 0.084(5) 0.073(4) -0.003(4) -0.023(3) -0.008(4)
C29 0.104(6) 0.094(5) 0.063(4) 0.009(4) -0.001(4) -0.034(5)
C30 0.061(4) 0.084(5) 0.084(4) -0.022(4) 0.010(3) -0.035(3)
C31 0.049(4) 0.078(5) 0.208(9) 0.035(6) 0.001(5) -0.019(4)
C32 0.077(5) 0.235(11) 0.082(5) -0.072(6) 0.010(4) -0.076(6)

loop_
_geom_bond_atom_site_label_1
_geom_bond_atom_site_label_2
_geom_bond_distance
_geom_bond_site_symmetry_2
_geom_bond_publ_flag
Ge1A Si2 2.2287(15) . ?
Ge1A Si1 2.2294(15) . ?
Ge1B Si2 2.150(3) . ?
Ge1B Si1 2.271(3) . ?
Ge1C Si1 2.199(10) . ?
Ge1C Si2 2.231(10) . ?
Ge1D Si1 2.145(3) . ?
Ge1D Si2 2.285(4) . ?
Si1 C1 1.894(5) . ?
Si1 C4 1.899(4) . ?
Si2 C5 1.889(5) . ?
Si2 C8 1.900(5) . ?
Si3 C10 1.858(6) . ?
Si3 C9 1.864(6) . ?
Si3 C11 1.866(6) . ?
Si3 C1 1.902(5) . ?
Si4 C13 1.856(6) . ?
Si4 C14 1.871(6) . ?
Si4 C12 1.882(6) . ?
Si4 C1 1.907(5) . ?
Si5 C17 1.856(6) . ?
Si5 C16 1.867(6) . ?
Si5 C15 1.878(6) . ?
Si5 C4 1.903(5) . ?
Si6 C18 1.860(6) . ?
Si6 C20 1.879(5) . ?
Si6 C19 1.880(5) . ?
Si6 C4 1.914(5) . ?
Si7 C21 1.857(8) . ?
Si7 C22 1.857(7) . ?
Si7 C23 1.872(8) . ?
Si7 C5 1.895(5) . ?
Si8 C24 1.867(6) . ?
Si8 C26 1.872(6) . ?
Si8 C25 1.872(6) . ?
Si8 C5 1.905(5) . ?
Si9 C27 1.875(6) . ?
Si9 C28 1.877(6) . ?
Si9 C29 1.878(6) . ?
Si9 C8 1.901(5) . ?
Si10 C32 1.856(7) . ?
Si10 C31 1.868(7) . ?
Si10 C30 1.869(6) . ?
Si10 C8 1.909(5) . ?
C1 C2 1.579(6) . ?
C2 C3 1.528(6) . ?
C2 H1 0.9800 . ?
C2 H2 0.9800 . ?
C3 C4 1.571(6) . ?
C3 H3 0.9800 . ?
C3 H4 0.9800 . ?
C5 C6 1.576(6) . ?
C6 C7 1.525(7) . ?
C6 H5 0.9800 . ?
C6 H6 0.9800 . ?
C7 C8 1.570(6) . ?
C7 H7 0.9800 . ?
C7 H8 0.9800 . ?
C9 H9 0.9700 . ?
C9 H10 0.9700 . ?
C9 H11 0.9700 . ?
C10 H12 0.9700 . ?
C10 H13 0.9700 . ?
C10 H14 0.9700 . ?
C11 H15 0.9700 . ?
C11 H16 0.9700 . ?
C11 H17 0.9700 . ?
C12 H18 0.9700 . ?
C12 H19 0.9700 . ?
C12 H20 0.9700 . ?
C13 H21 0.9700 . ?
C13 H22 0.9700 . ?
C13 H23 0.9700 . ?
C14 H24 0.9700 . ?
C14 H25 0.9700 . ?
C14 H26 0.9700 . ?
C15 H27 0.9700 . ?
C15 H28 0.9700 . ?
C15 H29 0.9700 . ?
C16 H30 0.9700 . ?
C16 H31 0.9700 . ?
C16 H32 0.9700 . ?
C17 H33 0.9700 . ?
C17 H34 0.9700 . ?
C17 H35 0.9700 . ?
C18 H36 0.9700 . ?
C18 H37 0.9700 . ?
C18 H38 0.9700 . ?
C19 H39 0.9700 . ?
C19 H40 0.9700 . ?
C19 H41 0.9700 . ?
C20 H42 0.9700 . ?
C20 H43 0.9700 . ?
C20 H44 0.9700 . ?
C21 H45 0.9700 . ?
C21 H46 0.9700 . ?
C21 H47 0.9700 . ?
C22 H48 0.9700 . ?
C22 H49 0.9700 . ?
C22 H50 0.9700 . ?
C23 H51 0.9700 . ?
C23 H52 0.9700 . ?
C23 H53 0.9700 . ?
C24 H54 0.9700 . ?
C24 H55 0.9700 . ?
C24 H56 0.9700 . ?
C25 H57 0.9700 . ?
C25 H58 0.9700 . ?
C25 H59 0.9700 . ?
C26 H60 0.9700 . ?
C26 H61 0.9700 . ?
C26 H62 0.9700 . ?
C27 H63 0.9700 . ?
C27 H64 0.9700 . ?
C27 H65 0.9700 . ?
C28 H66 0.9700 . ?
C28 H67 0.9700 . ?
C28 H68 0.9700 . ?
C29 H69 0.9700 . ?
C29 H70 0.9700 . ?
C29 H71 0.9700 . ?
C30 H72 0.9700 . ?
C30 H73 0.9700 . ?
C30 H74 0.9700 . ?
C31 H75 0.9700 . ?
C31 H76 0.9700 . ?
C31 H77 0.9700 . ?
C32 H78 0.9700 . ?
C32 H79 0.9700 . ?
C32 H80 0.9700 . ?
